data_7047941
loop_
_publ_author_name
'Borisova, Nataliya E.'
'Sumyanova, Tsagana B.'
'Kharcheva, Anastasia V.'
'Matveev, Petr I.'
'Ivanov, Alexey V.'
'Razumova, Elizaveta A.'
'Patsaeva, Svetlana V.'

_publ_section_title
;
 The lanthanide complexes of 2,2'-bipyridyl-6,6'-dicarboxylic
 dimethylanilides: the influence of a secondary coordination sphere on the
 stability, structure, luminescence and f-element extraction.
;
_journal_issue 46
_journal_name_full 'Dalton transactions (Cambridge, England : 2003)'
_journal_page_first 16755
_journal_page_last 16765
_journal_paper_doi 10.1039/c8dt03734e
_journal_volume 47
_journal_year 2018
_chemical_formula_moiety 'C32 H34 Dy N7 O11'
_chemical_formula_sum 'C32 H34 Dy N7 O11'
_chemical_formula_weight 855.16
_space_group_IT_number 15
_space_group_name_Hall '-C 2yc'
_space_group_name_H-M_alt 'C 1 2/c 1'
_symmetry_cell_setting monoclinic
_symmetry_space_group_name_Hall '-C 2yc'
_symmetry_space_group_name_H-M 'C 1 2/c 1'
_atom_sites_solution_hydrogens geom
_atom_sites_solution_primary direct
_atom_sites_solution_secondary difmap
_audit_creation_method 'Modified SHELXL output'
_audit_update_record
;
2018-01-08 deposited with the CCDC.
2018-11-01 downloaded from the CCDC.
;
_cell_angle_alpha 90.00
_cell_angle_beta 98.8150(10)
_cell_angle_gamma 90.00
_cell_formula_units_Z 8
_cell_length_a 48.3072(8)
_cell_length_b 8.49250(10)
_cell_length_c 16.9413(3)
_cell_measurement_reflns_used 9894
_cell_measurement_temperature 120(2)
_cell_measurement_theta_max 72.11
_cell_measurement_theta_min 5.28
_cell_volume 6868.06(19)
_computing_cell_refinement 'Bruker SAINT'
_computing_data_collection 'Bruker APEX2'
_computing_data_reduction 'Bruker SAINT'
_computing_molecular_graphics 'SHELXTL (Sheldrick, 2008b)'
_computing_publication_material 'SHELXTL (Sheldrick, 2008b)'
_computing_structure_refinement 'SHELXTL (Sheldrick, 2008b)'
_computing_structure_solution 'SHELXD (Sheldrick, 2010)'
_diffrn_ambient_temperature 120(2)
_diffrn_detector_type 'Bruker APEX II CCD area detector'
_diffrn_measured_fraction_theta_full 0.984
_diffrn_measured_fraction_theta_max 0.973
_diffrn_measurement_device_type 'Bruker APEX DUO diffractometer'
_diffrn_measurement_method '\o and \f scans'
_diffrn_radiation_monochromator graphite
_diffrn_radiation_source 'fine-focus sealed tube'
_diffrn_radiation_type CuK\a
_diffrn_radiation_wavelength 1.54178
_diffrn_reflns_av_R_equivalents 0.0633
_diffrn_reflns_av_sigmaI/netI 0.0303
_diffrn_reflns_limit_h_max 50
_diffrn_reflns_limit_h_min -55
_diffrn_reflns_limit_k_max 10
_diffrn_reflns_limit_k_min -10
_diffrn_reflns_limit_l_max 20
_diffrn_reflns_limit_l_min -20
_diffrn_reflns_number 79105
_diffrn_reflns_theta_full 68.00
_diffrn_reflns_theta_max 72.34
_diffrn_reflns_theta_min 1.85
_exptl_absorpt_coefficient_mu 12.248
_exptl_absorpt_correction_T_max 0.864
_exptl_absorpt_correction_T_min 0.471
_exptl_absorpt_correction_type multi-scan
_exptl_absorpt_process_details 'SADABS (Sheldrick, 2008a)'
_exptl_crystal_colour colorless
_exptl_crystal_density_diffrn 1.654
_exptl_crystal_density_method 'not measured'
_exptl_crystal_description plate
_exptl_crystal_F_000 3432
_exptl_crystal_size_max 0.34
_exptl_crystal_size_mid 0.28
_exptl_crystal_size_min 0.07
_refine_diff_density_max 0.849
_refine_diff_density_min -0.885
_refine_diff_density_rms 0.080
_refine_ls_extinction_method none
_refine_ls_goodness_of_fit_ref 1.030
_refine_ls_hydrogen_treatment constr
_refine_ls_matrix_type full
_refine_ls_number_parameters 570
_refine_ls_number_reflns 6624
_refine_ls_number_restraints 96
_refine_ls_restrained_S_all 1.049
_refine_ls_R_factor_all 0.0351
_refine_ls_R_factor_gt 0.0325
_refine_ls_shift/su_max 0.001
_refine_ls_shift/su_mean 0.000
_refine_ls_structure_factor_coef Fsqd
_refine_ls_weighting_details 'calc w=1/[\s^2^(Fo^2^)+(0.0400P)^2^+20.0000P] where P=(Fo^2^+2Fc^2^)/3'
_refine_ls_weighting_scheme calc
_refine_ls_wR_factor_gt 0.0810
_refine_ls_wR_factor_ref 0.0829
_reflns_number_gt 6194
_reflns_number_total 6624
_reflns_threshold_expression 'I > 2\s(I)'
_cod_data_source_file c8dt03734e2.cif
_cod_data_source_block dy34dime
_cod_depositor_comments
;
The following automatic conversions were performed:

'_symmetry_cell_setting' value 'Monoclinic' changed to 'monoclinic'
according to
/home/data/users/saulius/crontab/automatic-downloads/rss-feeds/RSC/lib/dictionaries/cif_core.dic
dictionary named 'cif_core.dic' version 2.4.2 from 2011-04-26.

Automatic conversion script
Id: cif_fix_values 4973 2017-02-22 13:04:09Z antanas 

 Adding full bibliography for 7047937--7047941.cif.
;
_cod_original_cell_volume 6868.05(19)
_cod_original_sg_symbol_H-M 'C 2/c'
_cod_database_code 7047941

loop_
_symmetry_equiv_pos_as_xyz
'x, y, z'
'-x, y, -z+1/2'
'x+1/2, y+1/2, z'
'-x+1/2, y+1/2, -z+1/2'
'-x, -y, -z'
'x, -y, z-1/2'
'-x+1/2, -y+1/2, -z'
'x+1/2, -y+1/2, z-1/2'

loop_
_atom_site_label
_atom_site_type_symbol
_atom_site_fract_x
_atom_site_fract_y
_atom_site_fract_z
_atom_site_U_iso_or_equiv
_atom_site_adp_type
_atom_site_occupancy
_atom_site_symmetry_multiplicity
_atom_site_calc_flag
_atom_site_refinement_flags
_atom_site_disorder_assembly
_atom_site_disorder_group
Dy1 Dy 0.124627(4) 0.183540(19) 0.697974(10) 0.02768(7) Uani 1 1 d . A .
O1 O 0.11000(5) -0.0284(3) 0.60769(13) 0.0382(5) Uani 1 1 d . A .
O2 O 0.14256(7) 0.4162(3) 0.75879(17) 0.0340(7) Uani 0.805(5) 1 d P A 1
O2' O 0.1557(3) 0.3771(16) 0.7533(7) 0.032(3) Uiso 0.195(5) 1 d P A 2
N1 N 0.11266(5) -0.0639(3) 0.76223(14) 0.0245(5) Uani 1 1 d . A .
N2 N 0.14351(5) 0.1590(3) 0.84308(15) 0.0253(5) Uani 1 1 d . A .
N3 N 0.07394(6) -0.1975(3) 0.57664(17) 0.0363(6) Uani 1 1 d . . .
N4 N 0.17778(6) 0.5344(3) 0.84077(16) 0.0364(6) Uani 1 1 d . . .
C1 C 0.09815(6) -0.1739(3) 0.71600(19) 0.0276(6) Uani 1 1 d . . .
C2 C 0.09173(7) -0.3188(3) 0.7462(2) 0.0316(7) Uani 1 1 d . A .
H2A H 0.0815 -0.3953 0.7127 0.038 Uiso 1 1 calc R . .
C3 C 0.10050(7) -0.3493(4) 0.8262(2) 0.0342(7) Uani 1 1 d . . .
H3A H 0.0964 -0.4479 0.8483 0.041 Uiso 1 1 calc R A .
C4 C 0.11524(7) -0.2367(4) 0.8743(2) 0.0322(7) Uani 1 1 d . A .
H4A H 0.1212 -0.2560 0.9295 0.039 Uiso 1 1 calc R . .
C5 C 0.12117(6) -0.0928(3) 0.83954(17) 0.0249(6) Uani 1 1 d . . .
C6 C 0.15756(7) 0.2813(3) 0.88101(18) 0.0283(6) Uani 1 1 d . . .
C7 C 0.16561(7) 0.2826(4) 0.96312(19) 0.0334(7) Uani 1 1 d . A .
H7A H 0.1751 0.3709 0.9890 0.040 Uiso 1 1 calc R . .
C8 C 0.15953(7) 0.1528(4) 1.0067(2) 0.0351(7) Uani 1 1 d . . .
H8A H 0.1649 0.1509 1.0630 0.042 Uiso 1 1 calc R A .
C9 C 0.14568(6) 0.0258(4) 0.96784(18) 0.0304(6) Uani 1 1 d . A .
H9A H 0.1418 -0.0652 0.9968 0.036 Uiso 1 1 calc R . .
C10 C 0.13756(6) 0.0336(3) 0.88585(17) 0.0250(6) Uani 1 1 d . A .
C11 C 0.09354(6) -0.1281(4) 0.62901(19) 0.0317(7) Uani 1 1 d . A .
C12 C 0.07359(9) -0.1657(5) 0.4903(2) 0.0512(10) Uani 1 1 d . . .
H12A H 0.0651 -0.2567 0.4590 0.061 Uiso 1 1 calc R . .
H12B H 0.0931 -0.1548 0.4798 0.061 Uiso 1 1 calc R . .
C13 C 0.05749(11) -0.0187(6) 0.4624(3) 0.0671(13) Uani 1 1 d . . .
H13A H 0.0577 -0.0039 0.4051 0.101 Uiso 1 1 calc R . .
H13B H 0.0662 0.0725 0.4918 0.101 Uiso 1 1 calc R . .
H13C H 0.0381 -0.0290 0.4721 0.101 Uiso 1 1 calc R . .
C14 C 0.04873(7) -0.2668(4) 0.5986(2) 0.0375(7) Uani 1 1 d . . .
C15 C 0.04274(7) -0.4244(4) 0.5843(2) 0.0446(9) Uani 1 1 d . . .
H15A H 0.0555 -0.4894 0.5619 0.054 Uiso 1 1 calc R . .
C16 C 0.01759(8) -0.4888(5) 0.6030(2) 0.0486(10) Uani 1 1 d . . .
C17 C -0.00113(8) -0.3899(6) 0.6336(2) 0.0535(11) Uani 1 1 d . . .
C18 C 0.00528(8) -0.2344(6) 0.6471(3) 0.0547(10) Uani 1 1 d . . .
H18A H -0.0076 -0.1684 0.6686 0.066 Uiso 1 1 calc R . .
C19 C 0.03023(8) -0.1704(5) 0.6301(2) 0.0456(9) Uani 1 1 d . . .
H19A H 0.0344 -0.0623 0.6400 0.055 Uiso 1 1 calc R . .
C20 C 0.01123(10) -0.6578(5) 0.5901(3) 0.0664(13) Uani 1 1 d . . .
H20A H -0.0059 -0.6695 0.5513 0.100 Uiso 1 1 calc R . .
H20B H 0.0085 -0.7065 0.6408 0.100 Uiso 1 1 calc R . .
H20C H 0.0268 -0.7095 0.5697 0.100 Uiso 1 1 calc R . .
C21 C -0.02887(10) -0.4533(8) 0.6526(3) 0.0844(18) Uani 1 1 d . . .
H21A H -0.0380 -0.3724 0.6808 0.127 Uiso 1 1 calc R . .
H21B H -0.0254 -0.5470 0.6865 0.127 Uiso 1 1 calc R . .
H21C H -0.0410 -0.4812 0.6029 0.127 Uiso 1 1 calc R . .
C22 C 0.16012(8) 0.4151(4) 0.8232(2) 0.0376(7) Uani 1 1 d . A .
C23 C 0.17772(9) 0.6612(4) 0.7801(2) 0.0461(9) Uani 1 1 d . B .
H23A H 0.1841 0.7607 0.8075 0.055 Uiso 1 1 calc R . .
H23B H 0.1583 0.6772 0.7525 0.055 Uiso 1 1 calc R . .
C24 C 0.19628(11) 0.6237(5) 0.7194(3) 0.0636(12) Uani 1 1 d . . .
H24A H 0.1970 0.7145 0.6841 0.095 Uiso 1 1 calc R B .
H24B H 0.1888 0.5324 0.6878 0.095 Uiso 1 1 calc R . .
H24C H 0.2152 0.5998 0.7467 0.095 Uiso 1 1 calc R . .
C25 C 0.2023(4) 0.530(2) 0.9052(13) 0.033(4) Uani 0.542(8) 1 d PU B 1
C26 C 0.2027(2) 0.6180(11) 0.9705(5) 0.041(2) Uani 0.542(8) 1 d PU B 1
H26A H 0.1873 0.6855 0.9739 0.049 Uiso 0.542(8) 1 calc PR B 1
C27 C 0.2245(3) 0.6159(14) 1.0328(7) 0.048(3) Uani 0.542(8) 1 d PU B 1
C28 C 0.2464(3) 0.5199(17) 1.0241(6) 0.048(3) Uani 0.542(8) 1 d PU B 1
C29 C 0.24711(16) 0.4300(12) 0.9518(5) 0.050(2) Uani 0.542(8) 1 d PU B 1
H29A H 0.2631 0.3691 0.9454 0.060 Uiso 0.542(8) 1 calc PR B 1
C30 C 0.22402(17) 0.4343(10) 0.8918(5) 0.0367(17) Uani 0.542(8) 1 d PU B 1
H30A H 0.2233 0.3744 0.8442 0.044 Uiso 0.542(8) 1 calc PR B 1
C31 C 0.2275(3) 0.6960(14) 1.1046(7) 0.087(4) Uani 0.542(8) 1 d PU B 1
H31A H 0.2099 0.7498 1.1098 0.131 Uiso 0.542(8) 1 calc PR B 1
H31B H 0.2425 0.7737 1.1062 0.131 Uiso 0.542(8) 1 calc PR B 1
H31C H 0.2321 0.6212 1.1487 0.131 Uiso 0.542(8) 1 calc PR B 1
C32 C 0.2730(2) 0.5012(14) 1.0862(6) 0.081(3) Uani 0.542(8) 1 d PU B 1
H32A H 0.2813 0.6050 1.0994 0.122 Uiso 0.542(8) 1 calc PR B 1
H32B H 0.2865 0.4345 1.0642 0.122 Uiso 0.542(8) 1 calc PR B 1
H32C H 0.2681 0.4522 1.1346 0.122 Uiso 0.542(8) 1 calc PR B 1
C25' C 0.1962(4) 0.554(3) 0.9107(17) 0.031(4) Uani 0.458(8) 1 d PU B 2
C26' C 0.2231(2) 0.4886(12) 0.9221(8) 0.047(3) Uani 0.458(8) 1 d PU B 2
H26B H 0.2282 0.4284 0.8792 0.056 Uiso 0.458(8) 1 calc PR B 2
C27' C 0.2436(3) 0.5031(17) 0.9910(11) 0.055(4) Uani 0.458(8) 1 d PU B 2
C28' C 0.2345(3) 0.5904(19) 1.0494(11) 0.054(4) Uani 0.458(8) 1 d PU B 2
C29' C 0.2077(2) 0.6659(10) 1.0433(5) 0.042(2) Uani 0.458(8) 1 d PU B 2
H29B H 0.2027 0.7260 1.0861 0.051 Uiso 0.458(8) 1 calc PR B 2
C30' C 0.1896(2) 0.6477(9) 0.9728(5) 0.0255(17) Uani 0.458(8) 1 d PU B 2
H30B H 0.1721 0.7007 0.9663 0.031 Uiso 0.458(8) 1 calc PR B 2
C31' C 0.2705(3) 0.4252(17) 0.9907(11) 0.106(5) Uani 0.458(8) 1 d PU B 2
H31D H 0.2705 0.3709 0.9396 0.159 Uiso 0.458(8) 1 calc PR B 2
H31E H 0.2736 0.3485 1.0344 0.159 Uiso 0.458(8) 1 calc PR B 2
H31F H 0.2855 0.5038 0.9980 0.159 Uiso 0.458(8) 1 calc PR B 2
C32' C 0.2538(3) 0.6176(16) 1.1322(8) 0.091(4) Uani 0.458(8) 1 d PU B 2
H32D H 0.2615 0.5165 1.1531 0.137 Uiso 0.458(8) 1 calc PR B 2
H32E H 0.2427 0.6643 1.1699 0.137 Uiso 0.458(8) 1 calc PR B 2
H32F H 0.2691 0.6887 1.1249 0.137 Uiso 0.458(8) 1 calc PR B 2
N1N N 0.06880(6) 0.2109(3) 0.74097(18) 0.0390(7) Uani 1 1 d . . .
O1N O 0.07242(5) 0.1540(3) 0.67356(15) 0.0396(5) Uani 1 1 d . A .
O2N O 0.08993(5) 0.2709(3) 0.78251(14) 0.0387(5) Uani 1 1 d . A .
N2N N 0.11850(8) 0.4059(3) 0.56828(17) 0.0458(8) Uani 1 1 d . . .
O3N O 0.04609(6) 0.2015(4) 0.76394(19) 0.0587(8) Uani 1 1 d . A .
O4N O 0.13795(7) 0.2968(3) 0.57747(18) 0.0405(8) Uani 0.805(5) 1 d P A 1
O5N O 0.10260(9) 0.4077(4) 0.6180(2) 0.0410(8) Uani 0.805(5) 1 d P A 1
O4N' O 0.1151(3) 0.2483(16) 0.5548(8) 0.044(3) Uiso 0.195(5) 1 d P A 2
O5N' O 0.1143(3) 0.4380(16) 0.6352(9) 0.034(3) Uiso 0.195(5) 1 d P A 2
O6N O 0.11691(10) 0.5021(4) 0.51442(18) 0.0823(12) Uani 1 1 d . A .
N3N N 0.18323(12) 0.0764(4) 0.7071(4) 0.0452(12) Uani 0.805(5) 1 d P A 1
O7N O 0.16341(8) 0.0137(6) 0.6902(2) 0.0595(11) Uani 0.805(5) 1 d P A 1
O8N O 0.18302(14) 0.2176(6) 0.7288(4) 0.113(3) Uani 0.805(5) 1 d P A 1
O9N O 0.20761(8) 0.0146(6) 0.7055(4) 0.0776(14) Uani 0.805(5) 1 d P A 1
N3N' N 0.1831(4) 0.083(3) 0.6740(14) 0.044(6) Uiso 0.195(5) 1 d P A 2
O7N' O 0.1685(3) 0.1710(14) 0.6236(8) 0.041(3) Uiso 0.195(5) 1 d P A 2
O8N' O 0.1721(4) 0.0267(19) 0.7291(10) 0.044(4) Uiso 0.195(5) 1 d P A 2
O9N' O 0.2067(4) 0.052(3) 0.6594(13) 0.070(6) Uiso 0.195(5) 1 d P A 2

loop_
_atom_site_aniso_label
_atom_site_aniso_U_11
_atom_site_aniso_U_22
_atom_site_aniso_U_33
_atom_site_aniso_U_23
_atom_site_aniso_U_13
_atom_site_aniso_U_12
Dy1 0.03652(12) 0.02298(10) 0.02353(11) -0.00207(6) 0.00453(7) -0.00678(6)
O1 0.0436(13) 0.0434(13) 0.0297(11) -0.0142(10) 0.0127(9) -0.0226(10)
O2 0.0368(18) 0.0250(14) 0.0359(16) 0.0051(11) -0.0083(12) -0.0096(13)
N1 0.0235(12) 0.0217(11) 0.0300(13) -0.0057(10) 0.0097(9) -0.0029(9)
N2 0.0278(13) 0.0205(11) 0.0285(13) -0.0030(9) 0.0077(9) -0.0049(9)
N3 0.0313(14) 0.0417(16) 0.0366(15) -0.0130(12) 0.0072(11) -0.0145(11)
N4 0.0511(17) 0.0248(13) 0.0313(14) 0.0012(11) 0.0000(12) -0.0150(11)
C1 0.0229(14) 0.0264(15) 0.0349(17) -0.0091(12) 0.0088(11) -0.0040(11)
C2 0.0282(16) 0.0244(15) 0.0442(19) -0.0095(13) 0.0120(13) -0.0072(11)
C3 0.0357(17) 0.0224(14) 0.047(2) -0.0025(13) 0.0133(14) -0.0066(12)
C4 0.0400(17) 0.0239(15) 0.0343(17) -0.0010(13) 0.0111(13) -0.0052(12)
C5 0.0248(14) 0.0205(13) 0.0309(15) -0.0033(11) 0.0091(11) -0.0024(10)
C6 0.0342(16) 0.0226(14) 0.0284(15) -0.0030(12) 0.0058(12) -0.0068(11)
C7 0.0415(18) 0.0290(15) 0.0292(16) -0.0047(13) 0.0041(13) -0.0133(13)
C8 0.0409(18) 0.0381(17) 0.0267(16) -0.0001(13) 0.0062(13) -0.0116(14)
C9 0.0330(16) 0.0280(15) 0.0311(16) 0.0025(12) 0.0082(12) -0.0070(12)
C10 0.0272(14) 0.0211(13) 0.0281(15) -0.0025(11) 0.0084(11) -0.0026(11)
C11 0.0307(16) 0.0303(15) 0.0360(17) -0.0128(13) 0.0115(12) -0.0094(12)
C12 0.048(2) 0.070(3) 0.037(2) -0.0216(18) 0.0113(16) -0.0309(19)
C13 0.076(3) 0.085(3) 0.039(2) 0.006(2) 0.003(2) -0.023(3)
C14 0.0279(16) 0.0429(18) 0.0398(18) -0.0005(15) -0.0002(13) -0.0129(14)
C15 0.0348(18) 0.044(2) 0.050(2) -0.0043(16) -0.0090(15) -0.0097(15)
C16 0.046(2) 0.053(2) 0.040(2) 0.0113(17) -0.0149(16) -0.0219(17)
C17 0.036(2) 0.080(3) 0.042(2) 0.010(2) -0.0037(15) -0.0174(19)
C18 0.033(2) 0.081(3) 0.050(2) 0.004(2) 0.0073(16) -0.0024(19)
C19 0.037(2) 0.055(2) 0.045(2) 0.0039(17) 0.0064(15) -0.0030(15)
C20 0.061(3) 0.059(3) 0.069(3) 0.010(2) -0.019(2) -0.017(2)
C21 0.049(3) 0.135(5) 0.070(3) 0.003(3) 0.013(2) -0.040(3)
C22 0.052(2) 0.0283(16) 0.0311(17) -0.0012(13) 0.0030(14) -0.0152(14)
C23 0.067(3) 0.0279(17) 0.040(2) 0.0068(14) -0.0019(17) -0.0189(16)
C24 0.097(4) 0.047(2) 0.051(3) 0.010(2) 0.022(2) -0.016(2)
C25 0.024(7) 0.034(7) 0.038(5) 0.009(5) -0.004(5) -0.013(5)
C26 0.042(5) 0.038(4) 0.044(4) -0.003(3) 0.005(4) -0.021(4)
C27 0.052(7) 0.043(5) 0.052(5) 0.004(4) 0.014(5) -0.025(5)
C28 0.056(5) 0.054(6) 0.034(5) -0.003(4) 0.009(4) -0.034(4)
C29 0.035(4) 0.059(5) 0.053(4) 0.001(4) -0.004(3) -0.016(3)
C30 0.040(4) 0.037(4) 0.032(4) 0.001(3) 0.003(3) -0.017(3)
C31 0.092(7) 0.089(7) 0.081(6) -0.001(5) 0.018(5) -0.032(5)
C32 0.068(5) 0.090(6) 0.075(6) 0.016(5) -0.025(4) -0.035(5)
C25' 0.025(8) 0.023(5) 0.048(6) 0.011(4) 0.010(5) -0.004(5)
C26' 0.059(6) 0.024(4) 0.066(6) 0.004(4) 0.034(5) -0.002(4)
C27' 0.058(6) 0.033(5) 0.078(9) 0.020(6) 0.027(7) -0.005(5)
C28' 0.033(6) 0.041(6) 0.081(8) 0.032(5) -0.015(5) -0.017(5)
C29' 0.046(5) 0.038(4) 0.040(4) -0.002(3) -0.003(4) -0.014(4)
C30' 0.021(4) 0.023(3) 0.032(4) -0.005(3) 0.001(3) -0.001(3)
C31' 0.055(6) 0.089(7) 0.170(10) 0.072(7) 0.008(6) -0.002(5)
C32' 0.080(7) 0.090(7) 0.086(7) 0.044(6) -0.045(5) -0.050(6)
N1N 0.0432(17) 0.0341(15) 0.0393(16) -0.0029(12) 0.0051(13) 0.0086(12)
O1N 0.0409(13) 0.0383(13) 0.0377(13) -0.0093(10) 0.0003(10) 0.0017(10)
O2N 0.0480(14) 0.0302(11) 0.0382(13) -0.0104(10) 0.0073(10) -0.0014(10)
N2N 0.084(2) 0.0273(14) 0.0264(15) -0.0021(11) 0.0108(14) 0.0035(14)
O3N 0.0405(16) 0.074(2) 0.0647(19) -0.0118(15) 0.0169(13) 0.0045(13)
O4N 0.061(2) 0.0312(15) 0.0338(16) 0.0007(12) 0.0225(14) 0.0031(13)
O5N 0.045(2) 0.0416(18) 0.0373(18) 0.0080(14) 0.0084(16) 0.0103(16)
O6N 0.173(4) 0.0363(15) 0.0427(17) 0.0142(13) 0.033(2) 0.0191(19)
N3N 0.087(4) 0.0190(18) 0.037(3) 0.0068(18) 0.032(3) 0.0109(19)
O7N 0.047(2) 0.095(3) 0.037(2) -0.011(2) 0.0068(17) 0.023(2)
O8N 0.167(6) 0.056(3) 0.144(5) -0.035(3) 0.115(5) -0.049(3)
O9N 0.038(2) 0.075(3) 0.119(4) 0.013(3) 0.007(2) 0.0049(18)

loop_
_atom_type_symbol
_atom_type_description
_atom_type_scat_dispersion_real
_atom_type_scat_dispersion_imag
_atom_type_scat_source
C C 0.0181 0.0091 'International Tables Vol C Tables 4.2.6.8 and 6.1.1.4'
H H 0.0000 0.0000 'International Tables Vol C Tables 4.2.6.8 and 6.1.1.4'
N N 0.0311 0.0180 'International Tables Vol C Tables 4.2.6.8 and 6.1.1.4'
O O 0.0492 0.0322 'International Tables Vol C Tables 4.2.6.8 and 6.1.1.4'
Dy Dy -9.8046 9.8477 'International Tables Vol C Tables 4.2.6.8 and 6.1.1.4'

loop_
_geom_angle_atom_site_label_1
_geom_angle_atom_site_label_2
_geom_angle_atom_site_label_3
_geom_angle
O2' Dy1 O2 18.1(3)
O2' Dy1 O7N 89.2(4)
O2 Dy1 O7N 107.15(16)
O2' Dy1 O1 153.8(4)
O2 Dy1 O1 166.13(9)
O7N Dy1 O1 70.59(13)
O2' Dy1 O5N' 67.9(5)
O2 Dy1 O5N' 58.5(4)
O7N Dy1 O5N' 128.7(4)
O1 Dy1 O5N' 111.6(4)
O2' Dy1 O4N 79.7(3)
O2 Dy1 O4N 84.70(10)
O7N Dy1 O4N 83.18(13)
O1 Dy1 O4N 81.45(9)
O5N' Dy1 O4N 48.9(3)
O2' Dy1 O4N' 104.5(5)
O2 Dy1 O4N' 104.3(3)
O7N Dy1 O4N' 96.3(3)
O1 Dy1 O4N' 63.0(3)
O5N' Dy1 O4N' 51.3(5)
O4N Dy1 O4N' 28.0(3)
O2' Dy1 N1 127.1(3)
O2 Dy1 N1 128.37(9)
O7N Dy1 N1 75.48(14)
O1 Dy1 N1 64.99(8)
O5N' Dy1 N1 154.5(4)
O4N Dy1 N1 144.57(9)
O4N' Dy1 N1 127.0(3)
O2' Dy1 O2N 90.4(4)
O2 Dy1 O2N 74.32(11)
O7N Dy1 O2N 145.05(12)
O1 Dy1 O2N 115.72(8)
O5N' Dy1 O2N 82.8(4)
O4N Dy1 O2N 131.01(9)
O4N' Dy1 O2N 117.5(3)
N1 Dy1 O2N 77.05(8)
O2' Dy1 O5N 82.7(4)
O2 Dy1 O5N 71.95(12)
O7N Dy1 O5N 135.18(14)
O1 Dy1 O5N 99.69(12)
O5N' Dy1 O5N 15.1(3)
O4N Dy1 O5N 52.00(11)
O4N' Dy1 O5N 44.8(3)
N1 Dy1 O5N 141.48(12)
O2N Dy1 O5N 79.29(10)
O2' Dy1 N2 63.0(3)
O2 Dy1 N2 65.22(8)
O7N Dy1 N2 80.35(12)
O1 Dy1 N2 126.37(8)
O5N' Dy1 N2 121.7(3)
O4N Dy1 N2 139.14(10)
O4N' Dy1 N2 166.9(3)
N1 Dy1 N2 64.58(8)
O2N Dy1 N2 68.50(8)
O5N Dy1 N2 131.56(10)
O2' Dy1 O1N 135.2(4)
O2 Dy1 O1N 117.02(11)
O7N Dy1 O1N 135.24(14)
O1 Dy1 O1N 68.20(8)
O5N' Dy1 O1N 83.2(4)
O4N Dy1 O1N 106.88(10)
O4N' Dy1 O1N 80.2(3)
N1 Dy1 O1N 71.97(8)
O2N Dy1 O1N 51.15(8)
O5N Dy1 O1N 69.51(12)
N2 Dy1 O1N 111.16(8)
C11 O1 Dy1 117.50(19)
C22 O2 Dy1 121.7(2)
C22 O2' Dy1 126.0(9)
C5 N1 C1 119.9(3)
C5 N1 Dy1 122.03(18)
C1 N1 Dy1 118.0(2)
C10 N2 C6 119.1(3)
C10 N2 Dy1 121.42(18)
C6 N2 Dy1 119.09(19)
C11 N3 C14 123.2(3)
C11 N3 C12 118.4(3)
C14 N3 C12 116.3(3)
C22 N4 C25' 126.3(11)
C22 N4 C25 123.8(8)
C22 N4 C23 117.6(3)
C25' N4 C23 116.1(10)
C25 N4 C23 116.4(8)
N1 C1 C2 121.8(3)
N1 C1 C11 112.1(3)
C2 C1 C11 125.6(3)
C3 C2 C1 118.5(3)
C3 C2 H2A 120.8
C1 C2 H2A 120.8
C4 C3 C2 120.1(3)
C4 C3 H3A 120.0
C2 C3 H3A 120.0
C3 C4 C5 118.4(3)
C3 C4 H4A 120.8
C5 C4 H4A 120.8
N1 C5 C4 121.3(3)
N1 C5 C10 116.4(2)
C4 C5 C10 122.3(3)
N2 C6 C7 121.9(3)
N2 C6 C22 110.7(3)
C7 C6 C22 127.1(3)
C8 C7 C6 118.6(3)
C8 C7 H7A 120.7
C6 C7 H7A 120.7
C9 C8 C7 119.7(3)
C9 C8 H8A 120.2
C7 C8 H8A 120.2
C8 C9 C10 118.8(3)
C8 C9 H9A 120.6
C10 C9 H9A 120.6
N2 C10 C9 121.8(3)
N2 C10 C5 115.4(3)
C9 C10 C5 122.8(3)
O1 C11 N3 121.7(3)
O1 C11 C1 116.8(3)
N3 C11 C1 121.4(3)
N3 C12 C13 112.8(3)
N3 C12 H12A 109.0
C13 C12 H12A 109.0
N3 C12 H12B 109.0
C13 C12 H12B 109.0
H12A C12 H12B 107.8
C12 C13 H13A 109.5
C12 C13 H13B 109.5
H13A C13 H13B 109.5
C12 C13 H13C 109.5
H13A C13 H13C 109.5
H13B C13 H13C 109.5
C19 C14 C15 120.8(3)
C19 C14 N3 118.5(3)
C15 C14 N3 120.6(3)
C14 C15 C16 120.0(4)
C14 C15 H15A 120.0
C16 C15 H15A 120.0
C17 C16 C15 118.8(4)
C17 C16 C20 120.6(4)
C15 C16 C20 120.6(4)
C18 C17 C16 120.1(4)
C18 C17 C21 119.3(5)
C16 C17 C21 120.6(5)
C17 C18 C19 121.5(4)
C17 C18 H18A 119.2
C19 C18 H18A 119.2
C14 C19 C18 118.8(4)
C14 C19 H19A 120.6
C18 C19 H19A 120.6
C16 C20 H20A 109.5
C16 C20 H20B 109.5
H20A C20 H20B 109.5
C16 C20 H20C 109.5
H20A C20 H20C 109.5
H20B C20 H20C 109.5
C17 C21 H21A 109.5
C17 C21 H21B 109.5
H21A C21 H21B 109.5
C17 C21 H21C 109.5
H21A C21 H21C 109.5
H21B C21 H21C 109.5
O2' C22 N4 115.6(7)
O2 C22 N4 120.4(3)
O2' C22 C6 114.3(7)
O2 C22 C6 116.6(3)
N4 C22 C6 122.6(3)
N4 C23 C24 112.5(3)
N4 C23 H23A 109.1
C24 C23 H23A 109.1
N4 C23 H23B 109.1
C24 C23 H23B 109.1
H23A C23 H23B 107.8
C23 C24 H24A 109.5
C23 C24 H24B 109.5
H24A C24 H24B 109.5
C23 C24 H24C 109.5
H24A C24 H24C 109.5
H24B C24 H24C 109.5
C26 C25 C30 123.7(14)
C26 C25 N4 120.2(13)
C30 C25 N4 116.1(14)
C25 C26 C27 123.0(12)
C25 C26 H26A 118.5
C27 C26 H26A 118.5
C28 C27 C26 116.1(10)
C28 C27 C31 114.3(13)
C26 C27 C31 129.5(14)
C27 C28 C29 121.8(10)
C27 C28 C32 124.6(11)
C29 C28 C32 113.5(12)
C30 C29 C28 119.0(10)
C30 C29 H29A 120.5
C28 C29 H29A 120.5
C25 C30 C29 116.3(11)
C25 C30 H30A 121.8
C29 C30 H30A 121.8
N4 C25' C30' 121.6(14)
N4 C25' C26' 122.3(19)
C30' C25' C26' 116(2)
C25' C26' C27' 126.6(16)
C25' C26' H26B 116.7
C27' C26' H26B 116.7
C28' C27' C26' 112.6(12)
C28' C27' C31' 129.5(17)
C26' C27' C31' 117.9(16)
C27' C28' C29' 125.4(13)
C27' C28' C32' 120.9(15)
C29' C28' C32' 113.7(16)
C30' C29' C28' 117.3(11)
C30' C29' H29B 121.4
C28' C29' H29B 121.4
C29' C30' C25' 122.0(13)
C29' C30' H30B 119.0
C25' C30' H30B 119.0
C27' C31' H31D 109.5
C27' C31' H31E 109.5
H31D C31' H31E 109.5
C27' C31' H31F 109.5
H31D C31' H31F 109.5
H31E C31' H31F 109.5
C28' C32' H32D 109.5
C28' C32' H32E 109.5
H32D C32' H32E 109.5
C28' C32' H32F 109.5
H32D C32' H32F 109.5
H32E C32' H32F 109.5
O3N N1N O2N 122.7(3)
O3N N1N O1N 120.9(3)
O2N N1N O1N 116.4(3)
O3N N1N Dy1 170.7(2)
O2N N1N Dy1 57.82(16)
O1N N1N Dy1 59.09(16)
N1N O1N Dy1 94.97(18)
N1N O2N Dy1 96.80(18)
O5N' N2N O6N 123.3(7)
O6N N2N O5N 122.2(4)
O5N' N2N O4N 105.5(7)
O6N N2N O4N 121.6(3)
O5N N2N O4N 116.2(3)
O5N' N2N O4N' 110.1(9)
O6N N2N O4N' 122.8(6)
O5N N2N O4N' 93.2(6)
O4N N2N O4N' 52.5(6)
O5N' N2N Dy1 56.4(7)
O6N N2N Dy1 177.5(3)
O5N N2N Dy1 58.98(19)
O4N N2N Dy1 57.18(16)
O4N' N2N Dy1 58.6(6)
N2N O4N Dy1 95.9(2)
N2N O5N Dy1 96.0(2)
N2N O4N' Dy1 93.2(7)
N2N O5N' Dy1 99.0(8)
O7N N3N O8N 119.7(6)
O7N N3N O9N 124.0(5)
O8N N3N O9N 116.3(6)
N3N O7N Dy1 110.8(4)
N3N O8N Dy1 84.3(4)
O9N' N3N' O8N' 126(2)
O9N' N3N' O7N' 115(2)
O8N' N3N' O7N' 118(2)
N3N' O7N' Dy1 96.2(13)
N3N' O8N' Dy1 96.7(13)

loop_
_geom_bond_atom_site_label_1
_geom_bond_atom_site_label_2
_geom_bond_distance
Dy1 O2' 2.324(13)
Dy1 O2 2.333(3)
Dy1 O7N 2.384(3)
Dy1 O1 2.398(2)
Dy1 O5N' 2.426(14)
Dy1 O4N 2.431(3)
Dy1 O4N' 2.460(13)
Dy1 N1 2.476(2)
Dy1 O2N 2.479(2)
Dy1 O5N 2.480(3)
Dy1 N2 2.496(3)
Dy1 O1N 2.505(2)
O1 C11 1.252(4)
O2 C22 1.275(4)
O2' C22 1.215(13)
N1 C5 1.334(4)
N1 C1 1.345(4)
N2 C10 1.344(4)
N2 C6 1.349(4)
N3 C11 1.332(4)
N3 C14 1.451(4)
N3 C12 1.485(5)
N4 C22 1.329(4)
N4 C25' 1.38(3)
N4 C25 1.484(19)
N4 C23 1.488(4)
C1 C2 1.386(4)
C1 C11 1.507(5)
C2 C3 1.382(5)
C2 H2A 0.9500
C3 C4 1.381(5)
C3 H3A 0.9500
C4 C5 1.404(4)
C4 H4A 0.9500
C5 C10 1.485(4)
C6 C7 1.386(4)
C6 C22 1.518(4)
C7 C8 1.383(4)
C7 H7A 0.9500
C8 C9 1.381(4)
C8 H8A 0.9500
C9 C10 1.386(4)
C9 H9A 0.9500
C12 C13 1.508(7)
C12 H12A 0.9900
C12 H12B 0.9900
C13 H13A 0.9800
C13 H13B 0.9800
C13 H13C 0.9800
C14 C19 1.378(5)
C14 C15 1.383(5)
C15 C16 1.412(5)
C15 H15A 0.9500
C16 C17 1.391(7)
C16 C20 1.477(6)
C17 C18 1.368(7)
C17 C21 1.524(6)
C18 C19 1.392(6)
C18 H18A 0.9500
C19 H19A 0.9500
C20 H20A 0.9800
C20 H20B 0.9800
C20 H20C 0.9800
C21 H21A 0.9800
C21 H21B 0.9800
C21 H21C 0.9800
C23 C24 1.499(6)
C23 H23A 0.9900
C23 H23B 0.9900
C24 H24A 0.9800
C24 H24B 0.9800
C24 H24C 0.9800
C25 C26 1.33(2)
C25 C30 1.371(19)
C26 C27 1.370(16)
C26 H26A 0.9500
C27 C28 1.36(2)
C27 C31 1.381(17)
C28 C29 1.448(13)
C28 C32 1.538(14)
C29 C30 1.389(10)
C29 H29A 0.9500
C30 H30A 0.9500
C31 H31A 0.9800
C31 H31B 0.9800
C31 H31C 0.9800
C32 H32A 0.9800
C32 H32B 0.9800
C32 H32C 0.9800
C25' C30' 1.39(3)
C25' C26' 1.40(2)
C26' C27' 1.42(2)
C26' H26B 0.9500
C27' C28' 1.36(3)
C27' C31' 1.46(2)
C28' C29' 1.434(17)
C28' C32' 1.577(17)
C29' C30' 1.375(12)
C29' H29B 0.9500
C30' H30B 0.9500
C31' H31D 0.9800
C31' H31E 0.9800
C31' H31F 0.9800
C32' H32D 0.9800
C32' H32E 0.9800
C32' H32F 0.9800
N1N O3N 1.222(4)
N1N O2N 1.255(4)
N1N O1N 1.277(4)
N2N O5N' 1.213(15)
N2N O6N 1.218(4)
N2N O5N 1.224(5)
N2N O4N 1.312(4)
N2N O4N' 1.363(14)
N3N O7N 1.095(6)
N3N O8N 1.255(6)
N3N O9N 1.293(6)
N3N' O9N' 1.23(3)
N3N' O8N' 1.24(3)
N3N' O7N' 1.26(2)

loop_
_geom_torsion_atom_site_label_1
_geom_torsion_atom_site_label_2
_geom_torsion_atom_site_label_3
_geom_torsion_atom_site_label_4
_geom_torsion
O2' Dy1 O1 C11 152.4(8)
O2 Dy1 O1 C11 -166.1(4)
O7N Dy1 O1 C11 111.0(3)
O5N' Dy1 O1 C11 -124.0(4)
O4N Dy1 O1 C11 -163.3(3)
O4N' Dy1 O1 C11 -141.0(4)
N1 Dy1 O1 C11 28.4(2)
O2N Dy1 O1 C11 -31.6(3)
O5N Dy1 O1 C11 -114.4(3)
N2 Dy1 O1 C11 49.7(3)
O1N Dy1 O1 C11 -51.2(2)
O2' Dy1 O2 C22 -57.0(10)
O7N Dy1 O2 C22 -48.7(4)
O1 Dy1 O2 C22 -127.1(4)
O5N' Dy1 O2 C22 -174.0(5)
O4N Dy1 O2 C22 -129.9(3)
O4N' Dy1 O2 C22 -150.0(5)
N1 Dy1 O2 C22 36.1(4)
O2N Dy1 O2 C22 94.9(3)
O5N Dy1 O2 C22 178.5(4)
N2 Dy1 O2 C22 21.7(3)
O1N Dy1 O2 C22 123.9(3)
O2 Dy1 O2' C22 67.7(12)
O7N Dy1 O2' C22 -104.4(12)
O1 Dy1 O2' C22 -143.0(7)
O5N' Dy1 O2' C22 122.7(13)
O4N Dy1 O2' C22 172.4(12)
O4N' Dy1 O2' C22 159.4(11)
N1 Dy1 O2' C22 -33.3(14)
O2N Dy1 O2' C22 40.7(12)
O5N Dy1 O2' C22 119.9(12)
N2 Dy1 O2' C22 -24.8(10)
O1N Dy1 O2' C22 68.8(13)
O2' Dy1 N1 C5 8.8(5)
O2 Dy1 N1 C5 -14.1(3)
O7N Dy1 N1 C5 86.5(2)
O1 Dy1 N1 C5 161.5(2)
O5N' Dy1 N1 C5 -110.4(8)
O4N Dy1 N1 C5 141.3(2)
O4N' Dy1 N1 C5 173.4(4)
O2N Dy1 N1 C5 -71.7(2)
O5N Dy1 N1 C5 -125.2(2)
N2 Dy1 N1 C5 0.4(2)
O1N Dy1 N1 C5 -124.7(2)
O2' Dy1 N1 C1 -168.3(5)
O2 Dy1 N1 C1 168.8(2)
O7N Dy1 N1 C1 -90.6(2)
O1 Dy1 N1 C1 -15.6(2)
O5N' Dy1 N1 C1 72.5(8)
O4N Dy1 N1 C1 -35.8(3)
O4N' Dy1 N1 C1 -3.7(5)
O2N Dy1 N1 C1 111.2(2)
O5N Dy1 N1 C1 57.7(3)
N2 Dy1 N1 C1 -176.7(2)
O1N Dy1 N1 C1 58.2(2)
O2' Dy1 N2 C10 -175.3(5)
O2 Dy1 N2 C10 164.6(3)
O7N Dy1 N2 C10 -81.3(2)
O1 Dy1 N2 C10 -24.2(3)
O5N' Dy1 N2 C10 148.9(5)
O4N Dy1 N2 C10 -148.9(2)
O4N' Dy1 N2 C10 -157.4(14)
N1 Dy1 N2 C10 -2.9(2)
O2N Dy1 N2 C10 82.6(2)
O5N Dy1 N2 C10 134.5(2)
O1N Dy1 N2 C10 53.7(2)
O2' Dy1 N2 C6 11.5(5)
O2 Dy1 N2 C6 -8.5(2)
O7N Dy1 N2 C6 105.6(3)
O1 Dy1 N2 C6 162.6(2)
O5N' Dy1 N2 C6 -24.3(5)
O4N Dy1 N2 C6 37.9(3)
O4N' Dy1 N2 C6 29.5(14)
N1 Dy1 N2 C6 -176.0(2)
O2N Dy1 N2 C6 -90.6(2)
O5N Dy1 N2 C6 -38.6(3)
O1N Dy1 N2 C6 -119.5(2)
C5 N1 C1 C2 -0.3(4)
Dy1 N1 C1 C2 176.8(2)
C5 N1 C1 C11 -172.9(2)
Dy1 N1 C1 C11 4.3(3)
N1 C1 C2 C3 0.3(5)
C11 C1 C2 C3 171.8(3)
C1 C2 C3 C4 0.2(5)
C2 C3 C4 C5 -0.6(5)
C1 N1 C5 C4 -0.2(4)
Dy1 N1 C5 C4 -177.2(2)
C1 N1 C5 C10 178.8(3)
Dy1 N1 C5 C10 1.8(3)
C3 C4 C5 N1 0.6(5)
C3 C4 C5 C10 -178.3(3)
C10 N2 C6 C7 -1.2(5)
Dy1 N2 C6 C7 172.1(2)
C10 N2 C6 C22 -175.6(3)
Dy1 N2 C6 C22 -2.3(3)
N2 C6 C7 C8 1.5(5)
C22 C6 C7 C8 174.9(3)
C6 C7 C8 C9 -0.1(5)
C7 C8 C9 C10 -1.6(5)
C6 N2 C10 C9 -0.6(4)
Dy1 N2 C10 C9 -173.7(2)
C6 N2 C10 C5 177.9(3)
Dy1 N2 C10 C5 4.8(3)
C8 C9 C10 N2 2.0(5)
C8 C9 C10 C5 -176.4(3)
N1 C5 C10 N2 -4.2(4)
C4 C5 C10 N2 174.7(3)
N1 C5 C10 C9 174.3(3)
C4 C5 C10 C9 -6.8(4)
Dy1 O1 C11 N3 145.8(3)
Dy1 O1 C11 C1 -38.0(4)
C14 N3 C11 O1 -157.0(3)
C12 N3 C11 O1 5.8(5)
C14 N3 C11 C1 27.1(5)
C12 N3 C11 C1 -170.2(3)
N1 C1 C11 O1 21.6(4)
C2 C1 C11 O1 -150.6(3)
N1 C1 C11 N3 -162.2(3)
C2 C1 C11 N3 25.5(5)
C11 N3 C12 C13 -85.7(4)
C14 N3 C12 C13 78.3(4)
C11 N3 C14 C19 62.0(5)
C12 N3 C14 C19 -101.1(4)
C11 N3 C14 C15 -121.3(4)
C12 N3 C14 C15 75.6(4)
C19 C14 C15 C16 -0.8(5)
N3 C14 C15 C16 -177.5(3)
C14 C15 C16 C17 1.9(5)
C14 C15 C16 C20 -178.4(3)
C15 C16 C17 C18 -1.8(6)
C20 C16 C17 C18 178.4(4)
C15 C16 C17 C21 178.4(4)
C20 C16 C17 C21 -1.4(6)
C16 C17 C18 C19 0.7(6)
C21 C17 C18 C19 -179.5(4)
C15 C14 C19 C18 -0.3(6)
N3 C14 C19 C18 176.5(3)
C17 C18 C19 C14 0.3(6)
Dy1 O2' C22 O2 -69.7(11)
Dy1 O2' C22 N4 -176.8(7)
Dy1 O2' C22 C6 32.5(13)
Dy1 O2 C22 O2' 62.7(11)
Dy1 O2 C22 N4 154.3(3)
Dy1 O2 C22 C6 -31.9(5)
C25' N4 C22 O2' -146.8(14)
C25 N4 C22 O2' -129.0(12)
C23 N4 C22 O2' 33.9(9)
C25' N4 C22 O2 174.7(11)
C25 N4 C22 O2 -167.5(10)
C23 N4 C22 O2 -4.6(6)
C25' N4 C22 C6 1.2(12)
C25 N4 C22 C6 19.0(10)
C23 N4 C22 C6 -178.1(3)
N2 C6 C22 O2' -17.0(9)
C7 C6 C22 O2' 169.0(8)
N2 C6 C22 O2 20.9(5)
C7 C6 C22 O2 -153.1(4)
N2 C6 C22 N4 -165.4(3)
C7 C6 C22 N4 20.6(6)
C22 N4 C23 C24 -85.7(4)
C25' N4 C23 C24 94.9(10)
C25 N4 C23 C24 78.5(9)
C22 N4 C25 C26 -111.4(15)
C25' N4 C25 C26 -7(6)
C23 N4 C25 C26 85.5(17)
C22 N4 C25 C30 70.4(17)
C25' N4 C25 C30 175(8)
C23 N4 C25 C30 -92.7(15)
C30 C25 C26 C27 -4(2)
N4 C25 C26 C27 178.4(11)
C25 C26 C27 C28 1.5(17)
C25 C26 C27 C31 -177.7(14)
C26 C27 C28 C29 2.2(15)
C31 C27 C28 C29 -178.5(10)
C26 C27 C28 C32 179.4(10)
C31 C27 C28 C32 -1.3(16)
C27 C28 C29 C30 -4.1(15)
C32 C28 C29 C30 178.5(8)
C26 C25 C30 C29 1(2)
N4 C25 C30 C29 179.6(10)
C28 C29 C30 C25 2.1(15)
C22 N4 C25' C30' -96.8(19)
C25 N4 C25' C30' 178(9)
C23 N4 C25' C30' 83(2)
C22 N4 C25' C26' 87(2)
C25 N4 C25' C26' 1(5)
C23 N4 C25' C26' -93.8(19)
N4 C25' C26' C27' 179.3(13)
C30' C25' C26' C27' 3(3)
C25' C26' C27' C28' 0(2)
C25' C26' C27' C31' 179.9(16)
C26' C27' C28' C29' -2.1(19)
C31' C27' C28' C29' 178.4(12)
C26' C27' C28' C32' 178.4(11)
C31' C27' C28' C32' -1(2)
C27' C28' C29' C30' 0.5(19)
C32' C28' C29' C30' -179.9(8)
C28' C29' C30' C25' 3.0(18)
N4 C25' C30' C29' 179.0(13)
C26' C25' C30' C29' -4(3)
O2' Dy1 N1N O2N -22.4(4)
O2 Dy1 N1N O2N -27.8(2)
O7N Dy1 N1N O2N 107.1(3)
O1 Dy1 N1N O2N 163.37(19)
O5N' Dy1 N1N O2N -85.1(4)
O4N Dy1 N1N O2N -115.92(19)
O4N' Dy1 N1N O2N -133.8(4)
N1 Dy1 N1N O2N 100.57(19)
O5N Dy1 N1N O2N -97.0(2)
N2 Dy1 N1N O2N 37.02(19)
O1N Dy1 N1N O2N -171.2(3)
O2' Dy1 N1N O1N 148.8(4)
O2 Dy1 N1N O1N 143.38(19)
O7N Dy1 N1N O1N -81.7(3)
O1 Dy1 N1N O1N -25.45(19)
O5N' Dy1 N1N O1N 86.1(4)
O4N Dy1 N1N O1N 55.3(2)
O4N' Dy1 N1N O1N 37.4(4)
N1 Dy1 N1N O1N -88.25(19)
O2N Dy1 N1N O1N 171.2(3)
O5N Dy1 N1N O1N 74.2(2)
N2 Dy1 N1N O1N -151.80(19)
O3N N1N O1N Dy1 -169.2(3)
O2N N1N O1N Dy1 8.3(3)
O2' Dy1 O1N N1N -42.1(5)
O2 Dy1 O1N N1N -41.7(2)
O7N Dy1 O1N N1N 128.2(2)
O1 Dy1 O1N N1N 152.4(2)
O5N' Dy1 O1N N1N -91.0(4)
O4N Dy1 O1N N1N -134.34(19)
O4N' Dy1 O1N N1N -142.8(4)
N1 Dy1 O1N N1N 82.84(19)
O2N Dy1 O1N N1N -4.84(17)
O5N Dy1 O1N N1N -97.5(2)
N2 Dy1 O1N N1N 30.4(2)
O3N N1N O2N Dy1 169.1(3)
O1N N1N O2N Dy1 -8.4(3)
O2' Dy1 O2N N1N 159.7(4)
O2 Dy1 O2N N1N 151.2(2)
O7N Dy1 O2N N1N -111.1(3)
O1 Dy1 O2N N1N -18.5(2)
O5N' Dy1 O2N N1N 92.0(4)
O4N Dy1 O2N N1N 83.0(2)
O4N' Dy1 O2N N1N 53.0(4)
N1 Dy1 O2N N1N -72.20(19)
O5N Dy1 O2N N1N 77.2(2)
N2 Dy1 O2N N1N -139.7(2)
O1N Dy1 O2N N1N 4.94(17)
O2' Dy1 N2N O5N' -57.5(9)
O2 Dy1 N2N O5N' -39.4(9)
O7N Dy1 N2N O5N' -143.0(9)
O1 Dy1 N2N O5N' 147.3(9)
O4N Dy1 N2N O5N' -144.2(9)
O4N' Dy1 N2N O5N' 152.9(11)
N1 Dy1 N2N O5N' 119.6(9)
O2N Dy1 N2N O5N' 30.4(9)
O5N Dy1 N2N O5N' 36.5(8)
N2 Dy1 N2N O5N' -42.8(9)
O1N Dy1 N2N O5N' 79.2(9)
O2' Dy1 N2N O5N -94.0(4)
O2 Dy1 N2N O5N -75.8(3)
O7N Dy1 N2N O5N -179.5(3)
O1 Dy1 N2N O5N 110.8(3)
O5N' Dy1 N2N O5N -36.5(8)
O4N Dy1 N2N O5N 179.3(4)
O4N' Dy1 N2N O5N 116.4(7)
N1 Dy1 N2N O5N 83.1(3)
O2N Dy1 N2N O5N -6.1(3)
N2 Dy1 N2N O5N -79.2(3)
O1N Dy1 N2N O5N 42.7(3)
O2' Dy1 N2N O4N 86.7(4)
O2 Dy1 N2N O4N 104.9(2)
O7N Dy1 N2N O4N 1.2(3)
O1 Dy1 N2N O4N -68.5(2)
O5N' Dy1 N2N O4N 144.2(9)
O4N' Dy1 N2N O4N -62.9(7)
N1 Dy1 N2N O4N -96.2(3)
O2N Dy1 N2N O4N 174.6(2)
O5N Dy1 N2N O4N -179.3(4)
N2 Dy1 N2N O4N 101.5(2)
O1N Dy1 N2N O4N -136.6(2)
O2' Dy1 N2N O4N' 149.6(8)
O2 Dy1 N2N O4N' 167.8(7)
O7N Dy1 N2N O4N' 64.1(7)
O1 Dy1 N2N O4N' -5.6(7)
O5N' Dy1 N2N O4N' -152.9(11)
O4N Dy1 N2N O4N' 62.9(7)
N1 Dy1 N2N O4N' -33.3(7)
O2N Dy1 N2N O4N' -122.5(7)
O5N Dy1 N2N O4N' -116.4(7)
N2 Dy1 N2N O4N' 164.4(7)
O1N Dy1 N2N O4N' -73.7(7)
O5N' N2N O4N Dy1 30.3(8)
O6N N2N O4N Dy1 177.5(3)
O5N N2N O4N Dy1 -0.7(4)
O4N' N2N O4N Dy1 -73.4(7)
O2' Dy1 O4N N2N -88.4(4)
O2 Dy1 O4N N2N -70.8(2)
O7N Dy1 O4N N2N -178.8(2)
O1 Dy1 O4N N2N 109.9(2)
O5N' Dy1 O4N N2N -18.8(5)
O4N' Dy1 O4N N2N 63.8(7)
N1 Dy1 O4N N2N 128.3(2)
O2N Dy1 O4N N2N -6.9(3)
O5N Dy1 O4N N2N 0.4(2)
N2 Dy1 O4N N2N -112.2(2)
O1N Dy1 O4N N2N 45.8(2)
O5N' N2N O5N Dy1 -75.3(14)
O6N N2N O5N Dy1 -177.5(3)
O4N N2N O5N Dy1 0.7(4)
O4N' N2N O5N Dy1 50.0(6)
O2' Dy1 O5N N2N 82.2(4)
O2 Dy1 O5N N2N 97.1(3)
O7N Dy1 O5N N2N 0.7(4)
O1 Dy1 O5N N2N -71.4(3)
O5N' Dy1 O5N N2N 71.8(14)
O4N Dy1 O5N N2N -0.4(2)
O4N' Dy1 O5N N2N -36.9(5)
N1 Dy1 O5N N2N -133.2(2)
O2N Dy1 O5N N2N 174.0(3)
N2 Dy1 O5N N2N 125.8(2)
O1N Dy1 O5N N2N -133.7(3)
O5N' N2N O4N' Dy1 -23.9(10)
O6N N2N O4N' Dy1 177.6(4)
O5N N2N O4N' Dy1 -50.3(4)
O4N N2N O4N' Dy1 70.6(5)
O2' Dy1 O4N' N2N -31.0(8)
O2 Dy1 O4N' N2N -12.3(7)
O7N Dy1 O4N' N2N -121.8(6)
O1 Dy1 O4N' N2N 173.7(8)
O5N' Dy1 O4N' N2N 14.1(6)
O4N Dy1 O4N' N2N -59.3(6)
N1 Dy1 O4N' N2N 161.7(4)
O2N Dy1 O4N' N2N 67.3(7)
O5N Dy1 O4N' N2N 32.5(4)
N2 Dy1 O4N' N2N -47.5(18)
O1N Dy1 O4N' N2N 103.3(6)
O6N N2N O5N' Dy1 -177.1(4)
O5N N2N O5N' Dy1 84.7(13)
O4N N2N O5N' Dy1 -30.6(7)
O4N' N2N O5N' Dy1 24.5(10)
O2' Dy1 O5N' N2N 116.2(9)
O2 Dy1 O5N' N2N 133.6(10)
O7N Dy1 O5N' N2N 46.4(11)
O1 Dy1 O5N' N2N -35.5(9)
O4N Dy1 O5N' N2N 20.6(6)
O4N' Dy1 O5N' N2N -16.1(7)
N1 Dy1 O5N' N2N -112.5(9)
O2N Dy1 O5N' N2N -150.4(9)
O5N Dy1 O5N' N2N -74.9(14)
N2 Dy1 O5N' N2N 150.4(6)
O1N Dy1 O5N' N2N -98.8(8)
O8N N3N O7N Dy1 1.8(8)
O9N N3N O7N Dy1 -177.4(5)
O2' Dy1 O7N N3N -6.2(6)
O2 Dy1 O7N N3N -8.8(5)
O1 Dy1 O7N N3N 156.8(5)
O5N' Dy1 O7N N3N 54.2(7)
O4N Dy1 O7N N3N 73.5(5)
O4N' Dy1 O7N N3N 98.3(6)
N1 Dy1 O7N N3N -135.0(5)
O2N Dy1 O7N N3N -95.8(5)
O5N Dy1 O7N N3N 72.6(6)
N2 Dy1 O7N N3N -69.0(5)
O1N Dy1 O7N N3N -179.4(4)
O7N N3N O8N Dy1 -1.4(7)
O9N N3N O8N Dy1 177.9(5)
O2' Dy1 O8N N3N 173.3(6)
O2 Dy1 O8N N3N 172.4(4)
O7N Dy1 O8N N3N 0.8(4)
O1 Dy1 O8N N3N -22.0(4)
O5N' Dy1 O8N N3N -139.0(5)
O4N Dy1 O8N N3N -95.3(4)
O4N' Dy1 O8N N3N -87.2(5)
N1 Dy1 O8N N3N 47.7(4)
O2N Dy1 O8N N3N 134.6(3)
O5N Dy1 O8N N3N -132.8(4)
N2 Dy1 O8N N3N 99.6(4)
O9N' N3N' O7N' Dy1 -178.6(18)
O8N' N3N' O7N' Dy1 7(2)
O2' Dy1 O7N' N3N' 85.0(12)
O2 Dy1 O7N' N3N' 94.2(11)
O7N Dy1 O7N' N3N' -24.2(11)
O1 Dy1 O7N' N3N' -94.9(11)
O5N' Dy1 O7N' N3N' 152.7(12)
O4N Dy1 O7N' N3N' 178.1(13)
O4N' Dy1 O7N' N3N' -159.3(13)
N1 Dy1 O7N' N3N' -38.4(12)
O2N Dy1 O7N' N3N' 97.8(14)
O5N Dy1 O7N' N3N' 166.0(11)
N2 Dy1 O7N' N3N' 30.5(12)
O1N Dy1 O7N' N3N' -131.6(11)
O9N' N3N' O8N' Dy1 179(2)
O7N' N3N' O8N' Dy1 -7(2)
O2' Dy1 O8N' N3N' -73.7(13)
O2 Dy1 O8N' N3N' -79.6(13)
O7N Dy1 O8N' N3N' 61.6(18)
O1 Dy1 O8N' N3N' 86.5(13)
O5N' Dy1 O8N' N3N' -27.7(16)
O4N Dy1 O8N' N3N' 5.3(13)
O4N' Dy1 O8N' N3N' 27.5(14)
N1 Dy1 O8N' N3N' 152.0(14)
O2N Dy1 O8N' N3N' -152.8(12)
O5N Dy1 O8N' N3N' -12.6(17)
N2 Dy1 O8N' N3N' -139.4(14)
O1N Dy1 O8N' N3N' 127.7(12)
